data_7005663
loop_
_publ_author_name
'Bernhardt, Paul V.'
'Chin, Piao'
'Sharpe, Philip C.'
'Richardson, Des R.'

_publ_section_title
;
 Hydrazone chelators for the treatment of iron overload disorders: iron
 coordination chemistry and biological activity.
;
_journal_issue 30
_journal_name_full 'Dalton transactions (Cambridge, England : 2003)'
_journal_page_first 3232
_journal_page_last 3244
_journal_paper_doi 10.1039/b704102k
_journal_year 2007
_chemical_compound_source 'synthesis as described'
_chemical_formula_moiety 'C12 H10 N4 O1'
_chemical_formula_sum 'C12 H10 N4 O'
_chemical_formula_weight 226.24
_chemical_name_systematic
;
?
;
_space_group_IT_number 14
_symmetry_cell_setting monoclinic
_symmetry_Int_Tables_number 14
_symmetry_space_group_name_Hall '-P 2yn'
_symmetry_space_group_name_H-M 'P 1 21/n 1'
_atom_sites_solution_hydrogens geom
_atom_sites_solution_primary direct
_atom_sites_solution_secondary difmap
_audit_conform_dict_location ftp://ftp.iucr.org/pub/cif_core.dic
_audit_conform_dict_name cif_core.dic
_audit_conform_dict_version 2.3
_audit_creation_date 2007-03-16T15:04:42-00:00
_audit_creation_method 'WinGX routine CIF_UPDATE'
_cell_angle_alpha 90
_cell_angle_beta 105.640(10)
_cell_angle_gamma 90
_cell_formula_units_Z 4
_cell_length_a 8.4690(10)
_cell_length_b 13.836(2)
_cell_length_c 9.806(2)
_cell_measurement_reflns_used 24
_cell_measurement_temperature 293(2)
_cell_measurement_theta_max 14.255
_cell_measurement_theta_min 10.252
_cell_measurement_wavelength 0.71073
_cell_volume 1106.5(3)
_computing_cell_refinement 'CAD4 Express (Enraf Nonius, 1994)'
_computing_data_collection 'CAD4 Express (Enraf Nonius, 1994)'
_computing_data_reduction 'XCAD4 (Harms & Wocadlo, 1995)'
_computing_molecular_graphics 'Ortep-3 for Windows (Farrugia, 1997)'
_computing_publication_material 'WinGX publication routines (Farrugia, 1999)'
_computing_structure_refinement 'SHELXL-97 (Sheldrick, 1997)'
_diffrn_ambient_temperature 293(2)
_diffrn_detector 'scintillation LiI'
_diffrn_detector_dtime 1.195
_diffrn_measured_fraction_theta_full 1
_diffrn_measured_fraction_theta_max 1
_diffrn_measurement_device '\k-geometry diffractometer'
_diffrn_measurement_device_type 'Enraf Nonius TurboCAD4'
_diffrn_measurement_method 'non-profiled omega/2theta scans'
_diffrn_orient_matrix_type
;
x-axis points to radiation source
the matrix is specified in reciprocal space
;
_diffrn_orient_matrix_UB_11 -0.070896
_diffrn_orient_matrix_UB_12 0.051
_diffrn_orient_matrix_UB_13 -0.05822
_diffrn_orient_matrix_UB_21 -0.058275
_diffrn_orient_matrix_UB_22 -0.050527
_diffrn_orient_matrix_UB_23 -0.068003
_diffrn_orient_matrix_UB_31 -0.081359
_diffrn_orient_matrix_UB_32 -0.008254
_diffrn_orient_matrix_UB_33 0.056506
_diffrn_radiation_monochromator graphite
_diffrn_radiation_probe x-ray
_diffrn_radiation_type MoK\a
_diffrn_radiation_wavelength 0.71069
_diffrn_reflns_av_R_equivalents 0.0262
_diffrn_reflns_av_unetI/netI 0.0316
_diffrn_reflns_limit_h_max 10
_diffrn_reflns_limit_h_min 0
_diffrn_reflns_limit_k_max 16
_diffrn_reflns_limit_k_min 0
_diffrn_reflns_limit_l_max 11
_diffrn_reflns_limit_l_min -11
_diffrn_reflns_number 2077
_diffrn_reflns_theta_full 24.98
_diffrn_reflns_theta_max 24.98
_diffrn_reflns_theta_min 2.61
_diffrn_source 'Enraf Nonius FR590'
_diffrn_standards_decay_% -1
_diffrn_standards_interval_time 120
_diffrn_standards_number 3
_exptl_absorpt_coefficient_mu 0.092
_exptl_absorpt_correction_T_max 0.9678
_exptl_absorpt_correction_T_min 0.9027
_exptl_absorpt_correction_type psi-scan
_exptl_absorpt_process_details
;
North A.C.T., Phillips D.C. & Mathews F.S. (1968) Acta. Cryst. A24, 351
Number of psi-scan sets used was 4
Theta correction was applied.
Averaged transmission function was used.
No Fourier smoothing was applied.
;
_exptl_crystal_colour colourless
_exptl_crystal_density_diffrn 1.358
_exptl_crystal_density_method 'not measured'
_exptl_crystal_description prism
_exptl_crystal_F_000 472
_exptl_crystal_size_max 0.5
_exptl_crystal_size_mid 0.4
_exptl_crystal_size_min 0.3
_refine_diff_density_max 0.147
_refine_diff_density_min -0.149
_refine_diff_density_rms 0.039
_refine_ls_extinction_coef 0.013(2)
_refine_ls_extinction_expression Fc^*^=kFc[1+0.001xFc^2^\l^3^/sin(2\q)]^-1/4^
_refine_ls_extinction_method SHELXL
_refine_ls_goodness_of_fit_ref 1.012
_refine_ls_hydrogen_treatment constr
_refine_ls_matrix_type full
_refine_ls_number_parameters 155
_refine_ls_number_reflns 1941
_refine_ls_number_restraints 0
_refine_ls_restrained_S_all 1.012
_refine_ls_R_factor_all 0.0924
_refine_ls_R_factor_gt 0.04
_refine_ls_shift/su_max 0
_refine_ls_shift/su_mean 0
_refine_ls_structure_factor_coef Fsqd
_refine_ls_weighting_details 'calc w=1/[\s^2^(Fo^2^)+(0.0684P)^2^+0.0222P] where P=(Fo^2^+2Fc^2^)/3'
_refine_ls_weighting_scheme calc
_refine_ls_wR_factor_gt 0.102
_refine_ls_wR_factor_ref 0.1236
_reflns_number_gt 1127
_reflns_number_total 1941
_reflns_threshold_expression >2sigma(I)
_cod_data_source_file b704102k.txt
_cod_data_source_block 2046ac39
_cod_original_sg_symbol_H-M 'P 21/n'
_cod_database_code 7005663

loop_
_symmetry_equiv_pos_as_xyz
'x, y, z'
'-x+1/2, y+1/2, -z+1/2'
'-x, -y, -z'
'x-1/2, -y-1/2, z-1/2'

loop_
_atom_site_label
_atom_site_type_symbol
_atom_site_fract_x
_atom_site_fract_y
_atom_site_fract_z
_atom_site_U_iso_or_equiv
_atom_site_adp_type
_atom_site_occupancy
_atom_site_symmetry_multiplicity
_atom_site_calc_flag
_atom_site_refinement_flags
_atom_site_disorder_assembly
_atom_site_disorder_group
C1 C 0.9818(3) 0.76419(16) 1.0308(2) 0.0623(6) Uani 1 1 d . . .
H1 H 1.0876 0.7833 1.0786 0.075 Uiso 1 1 calc R . .
C2 C 0.8701(3) 0.83469(16) 0.9769(2) 0.0662(6) Uani 1 1 d . . .
H2 H 0.899 0.8996 0.9882 0.079 Uiso 1 1 calc R . .
C3 C 0.7142(3) 0.80756(15) 0.9057(2) 0.0655(6) Uani 1 1 d . . .
H3 H 0.6353 0.8539 0.867 0.079 Uiso 1 1 calc R . .
C4 C 0.6762(2) 0.71156(15) 0.8923(2) 0.0551(6) Uani 1 1 d . . .
H4 H 0.571 0.6916 0.8446 0.066 Uiso 1 1 calc R . .
C5 C 0.7966(2) 0.64416(14) 0.9507(2) 0.0465(5) Uani 1 1 d . . .
C6 C 0.7644(2) 0.54039(14) 0.9385(2) 0.0514(5) Uani 1 1 d . . .
H6 H 0.8466 0.4971 0.9819 0.062 Uiso 1 1 calc R . .
C7 C 0.4617(2) 0.37105(14) 0.7898(2) 0.0518(5) Uani 1 1 d . . .
C8 C 0.4542(2) 0.26375(13) 0.79961(19) 0.0449(5) Uani 1 1 d . . .
C9 C 0.3115(2) 0.21697(14) 0.7319(2) 0.0528(5) Uani 1 1 d . . .
H9 H 0.2214 0.2516 0.6794 0.063 Uiso 1 1 calc R . .
C10 C 0.3041(2) 0.11825(15) 0.7430(2) 0.0561(6) Uani 1 1 d . . .
H10 H 0.2087 0.0848 0.699 0.067 Uiso 1 1 calc R . .
C11 C 0.4401(2) 0.07009(15) 0.8202(2) 0.0601(6) Uani 1 1 d . . .
H11 H 0.4391 0.0032 0.8291 0.072 Uiso 1 1 calc R . .
C12 C 0.5781(2) 0.12223(15) 0.8843(2) 0.0627(6) Uani 1 1 d . . .
H12 H 0.6697 0.0887 0.9365 0.075 Uiso 1 1 calc R . .
N1 N 0.94996(19) 0.66965(12) 1.01979(18) 0.0568(5) Uani 1 1 d . . .
N2 N 0.62527(19) 0.50881(11) 0.86919(16) 0.0524(5) Uani 1 1 d . . .
N3 N 0.60548(19) 0.41067(11) 0.86554(17) 0.0538(5) Uani 1 1 d . . .
H3A H 0.684 0.374 0.9112 0.065 Uiso 1 1 calc R . .
N4 N 0.58828(19) 0.21839(12) 0.87608(17) 0.0544(5) Uani 1 1 d . . .
O1 O 0.34817(18) 0.41829(10) 0.72022(18) 0.0789(6) Uani 1 1 d . . .

loop_
_atom_site_aniso_label
_atom_site_aniso_U_11
_atom_site_aniso_U_22
_atom_site_aniso_U_33
_atom_site_aniso_U_23
_atom_site_aniso_U_13
_atom_site_aniso_U_12
C1 0.0524(13) 0.0627(15) 0.0696(15) -0.0079(12) 0.0129(11) -0.0133(11)
C2 0.0697(15) 0.0519(13) 0.0823(16) -0.0088(12) 0.0295(13) -0.0101(12)
C3 0.0627(15) 0.0511(13) 0.0847(16) 0.0029(12) 0.0235(13) 0.0063(11)
C4 0.0434(11) 0.0559(13) 0.0630(13) 0.0011(10) 0.0095(10) 0.0023(9)
C5 0.0394(11) 0.0502(12) 0.0489(11) 0.0029(9) 0.0103(9) -0.0025(9)
C6 0.0404(11) 0.0492(12) 0.0603(13) 0.0047(10) 0.0058(9) 0.0009(9)
C7 0.0449(11) 0.0468(11) 0.0596(13) -0.0061(10) 0.0068(10) 0.0035(9)
C8 0.0372(10) 0.0482(11) 0.0476(11) -0.0016(9) 0.0083(9) 0.0016(8)
C9 0.0411(11) 0.0539(12) 0.0583(13) 0.0006(10) 0.0046(10) -0.0007(10)
C10 0.0481(12) 0.0547(13) 0.0612(14) -0.0004(10) 0.0077(10) -0.0090(10)
C11 0.0567(14) 0.0453(11) 0.0758(15) 0.0050(11) 0.0135(11) -0.0047(10)
C12 0.0466(12) 0.0490(13) 0.0847(17) 0.0123(11) 0.0039(12) 0.0033(10)
N1 0.0437(10) 0.0555(10) 0.0671(11) 0.0009(9) 0.0078(8) -0.0065(8)
N2 0.0476(10) 0.0428(9) 0.0619(11) -0.0026(8) 0.0064(8) 0.0003(8)
N3 0.0446(10) 0.0411(9) 0.0677(12) -0.0010(8) 0.0011(8) 0.0008(8)
N4 0.0421(10) 0.0497(10) 0.0653(12) 0.0039(8) 0.0038(8) 0.0023(8)
O1 0.0557(10) 0.0493(9) 0.1104(14) -0.0047(8) -0.0145(9) 0.0106(7)

loop_
_atom_type_symbol
_atom_type_description
_atom_type_scat_dispersion_real
_atom_type_scat_dispersion_imag
_atom_type_scat_source
C C 0.0033 0.0016 'International Tables Vol C Tables 4.2.6.8 and 6.1.1.4'
H H 0 0 'International Tables Vol C Tables 4.2.6.8 and 6.1.1.4'
N N 0.0061 0.0033 'International Tables Vol C Tables 4.2.6.8 and 6.1.1.4'
O O 0.0106 0.006 'International Tables Vol C Tables 4.2.6.8 and 6.1.1.4'

loop_
_geom_angle_atom_site_label_1
_geom_angle_atom_site_label_2
_geom_angle_atom_site_label_3
_geom_angle
_geom_angle_site_symmetry_1
_geom_angle_site_symmetry_3
_geom_angle_publ_flag
N1 C1 C2 124.5(2) . . ?
C1 C2 C3 118.4(2) . . ?
C4 C3 C2 119.1(2) . . ?
C3 C4 C5 119.15(19) . . ?
N1 C5 C4 122.44(18) . . ?
N1 C5 C6 115.71(18) . . ?
C4 C5 C6 121.84(18) . . ?
N2 C6 C5 120.54(18) . . ?
O1 C7 N3 123.30(18) . . ?
O1 C7 C8 122.25(18) . . ?
N3 C7 C8 114.45(17) . . ?
N4 C8 C9 123.61(18) . . ?
N4 C8 C7 117.35(17) . . ?
C9 C8 C7 119.03(17) . . ?
C10 C9 C8 118.91(18) . . ?
C11 C10 C9 118.59(19) . . ?
C10 C11 C12 118.87(19) . . ?
N4 C12 C11 123.80(19) . . ?
C1 N1 C5 116.50(18) . . ?
C6 N2 N3 116.46(16) . . ?
C7 N3 N2 120.01(16) . . ?
C8 N4 C12 116.23(17) . . ?

loop_
_geom_bond_atom_site_label_1
_geom_bond_atom_site_label_2
_geom_bond_distance
_geom_bond_site_symmetry_2
_geom_bond_publ_flag
C1 N1 1.334(2) . ?
C1 C2 1.363(3) . ?
C2 C3 1.369(3) . ?
C3 C4 1.365(3) . ?
C4 C5 1.386(3) . ?
C5 N1 1.340(2) . ?
C5 C6 1.460(3) . ?
C6 N2 1.269(2) . ?
C7 O1 1.210(2) . ?
C7 N3 1.359(2) . ?
C7 C8 1.490(3) . ?
C8 N4 1.337(2) . ?
C8 C9 1.374(2) . ?
C9 C10 1.373(3) . ?
C10 C11 1.369(3) . ?
C11 C12 1.373(3) . ?
C12 N4 1.337(3) . ?
N2 N3 1.367(2) . ?

loop_
_cod_related_entry_id
_cod_related_entry_database
_cod_related_entry_code
1 ChemSpider 5274474
